data_4034645
loop_
_publ_author_name
'Deng, Chun-Lin'
'Bard, Jeremy P.'
'Zakharov, Lev N.'
'Johnson, Darren W.'
'Haley, Michael M.'

_publ_section_title
;
 Naphtho[2,1- e]-1,2-azaphosphorine 2-Oxide Derivatives: Synthesis,
 Optoelectronic Properties, and Self-Dimerization Phenomena.
;
_journal_issue 12
_journal_name_full 'The Journal of organic chemistry'
_journal_page_first 8131
_journal_page_last 8139
_journal_paper_doi 10.1021/acs.joc.9b00994
_journal_volume 84
_journal_year 2019
_chemical_formula_sum 'C25 H20 N O4 P S'
_chemical_formula_weight 461.45
_space_group_crystal_system triclinic
_space_group_IT_number 2
_space_group_name_Hall '-P 1'
_space_group_name_H-M_alt 'P -1'
_atom_sites_solution_hydrogens difmap
_audit_creation_method SHELXL-2014/7
_cell_angle_alpha 93.515(2)
_cell_angle_beta 103.769(2)
_cell_angle_gamma 110.518(2)
_cell_formula_units_Z 2
_cell_length_a 8.3012(3)
_cell_length_b 11.3430(4)
_cell_length_c 13.0055(5)
_cell_measurement_reflns_used 5989
_cell_measurement_temperature 173(2)
_cell_measurement_theta_max 66.55
_cell_measurement_theta_min 3.54
_cell_volume 1099.77(7)
_computing_cell_refinement 'Bruker SAINT'
_computing_data_collection 'Bruker APEX2'
_computing_data_reduction 'Bruker SAINT'
_computing_molecular_graphics 'Bruker SHELXTL'
_computing_publication_material 'Bruker SHELXTL'
_computing_structure_refinement 'SHELXL-2014/7 (Sheldrick, 2014)'
_computing_structure_solution 'SHELXS-97 (Sheldrick 2008)'
_diffrn_ambient_temperature 173(2)
_diffrn_measured_fraction_theta_full 0.996
_diffrn_measured_fraction_theta_max 0.996
_diffrn_measurement_device_type 'Bruker Apex II CCD'
_diffrn_measurement_method '\f and \w scans'
_diffrn_radiation_type CuK\a
_diffrn_radiation_wavelength 1.54178
_diffrn_reflns_av_R_equivalents 0.0453
_diffrn_reflns_av_unetI/netI 0.0407
_diffrn_reflns_Laue_measured_fraction_full 0.996
_diffrn_reflns_Laue_measured_fraction_max 0.996
_diffrn_reflns_limit_h_max 9
_diffrn_reflns_limit_h_min -9
_diffrn_reflns_limit_k_max 12
_diffrn_reflns_limit_k_min -13
_diffrn_reflns_limit_l_max 15
_diffrn_reflns_limit_l_min -15
_diffrn_reflns_number 12225
_diffrn_reflns_point_group_measured_fraction_full 0.996
_diffrn_reflns_point_group_measured_fraction_max 0.996
_diffrn_reflns_theta_full 66.548
_diffrn_reflns_theta_max 66.548
_diffrn_reflns_theta_min 3.544
_diffrn_source 'Incoatec I\mS'
_exptl_absorpt_coefficient_mu 2.273
_exptl_absorpt_correction_T_max 0.7528
_exptl_absorpt_correction_T_min 0.6589
_exptl_absorpt_correction_type multi-scan
_exptl_absorpt_process_details SADABS
_exptl_crystal_colour orange
_exptl_crystal_density_diffrn 1.393
_exptl_crystal_description cut-block
_exptl_crystal_F_000 480
_exptl_crystal_size_max 0.120
_exptl_crystal_size_mid 0.090
_exptl_crystal_size_min 0.070
_refine_diff_density_max 0.399
_refine_diff_density_min -0.342
_refine_diff_density_rms 0.048
_refine_ls_extinction_method none
_refine_ls_goodness_of_fit_ref 1.029
_refine_ls_hydrogen_treatment refall
_refine_ls_matrix_type full
_refine_ls_number_parameters 369
_refine_ls_number_reflns 3871
_refine_ls_number_restraints 0
_refine_ls_restrained_S_all 1.029
_refine_ls_R_factor_all 0.0424
_refine_ls_R_factor_gt 0.0370
_refine_ls_shift/su_max 0.000
_refine_ls_shift/su_mean 0.000
_refine_ls_structure_factor_coef Fsqd
_refine_ls_weighting_details 'w=1/[\s^2^(Fo^2^)+(0.0521P)^2^+0.4805P] where P=(Fo^2^+2Fc^2^)/3'
_refine_ls_weighting_scheme calc
_refine_ls_wR_factor_gt 0.0993
_refine_ls_wR_factor_ref 0.1039
_reflns_Friedel_coverage 0.000
_reflns_number_gt 3400
_reflns_number_total 3871
_reflns_threshold_expression 'I > 2\s(I)'
_cod_data_source_file jo9b00994_si_003.cif
_cod_data_source_block cu_mh242_0m
_cod_database_code 4034645
_shelx_shelxl_version_number 2014/7
_shelx_space_group_comment
;
The symmetry employed for this shelxl refinement is uniquely defined
by the following loop, which should always be used as a source of
symmetry information in preference to the above space-group names.
They are only intended as comments.
;
_shelx_estimated_absorpt_t_min 0.772
_shelx_estimated_absorpt_t_max 0.857

loop_
_space_group_symop_operation_xyz
'x, y, z'
'-x, -y, -z'

loop_
_atom_site_label
_atom_site_type_symbol
_atom_site_fract_x
_atom_site_fract_y
_atom_site_fract_z
_atom_site_U_iso_or_equiv
_atom_site_adp_type
_atom_site_occupancy
_atom_site_site_symmetry_order
_atom_site_calc_flag
S1 S 0.95463(7) -0.28936(5) 0.03607(4) 0.03490(15) Uani 1 1 d
P1 P 0.68062(6) 0.02106(4) 0.41443(4) 0.02704(14) Uani 1 1 d
O1 O 0.51780(18) -0.00375(13) 0.30968(12) 0.0351(3) Uani 1 1 d
O2 O 0.62549(19) -0.09261(12) 0.46697(12) 0.0363(3) Uani 1 1 d
O3 O 0.8007(2) -0.40642(15) 0.00428(14) 0.0525(4) Uani 1 1 d
O4 O 1.0073(2) -0.21585(15) -0.04466(12) 0.0456(4) Uani 1 1 d
N1 N 0.7086(2) 0.15582(14) 0.48535(13) 0.0286(4) Uani 1 1 d
C1 C 0.8805(2) 0.05837(17) 0.37614(15) 0.0276(4) Uani 1 1 d
C2 C 1.0192(2) 0.16719(17) 0.42560(15) 0.0275(4) Uani 1 1 d
C3 C 1.0204(2) 0.26607(17) 0.50120(15) 0.0276(4) Uani 1 1 d
C4 C 0.8662(2) 0.26097(16) 0.52774(14) 0.0259(4) Uani 1 1 d
C5 C 0.8660(3) 0.36451(17) 0.59602(14) 0.0279(4) Uani 1 1 d
C6 C 1.0308(3) 0.47059(17) 0.63991(15) 0.0310(4) Uani 1 1 d
C7 C 1.1881(3) 0.47165(18) 0.61380(17) 0.0340(4) Uani 1 1 d
C8 C 1.1822(3) 0.37419(18) 0.54616(16) 0.0317(4) Uani 1 1 d
C9 C 0.7103(3) 0.36887(18) 0.61956(16) 0.0323(4) Uani 1 1 d
C10 C 0.7173(3) 0.4720(2) 0.68402(17) 0.0378(5) Uani 1 1 d
C11 C 0.8800(3) 0.57461(19) 0.72932(17) 0.0382(5) Uani 1 1 d
C12 C 1.0324(3) 0.57382(19) 0.70787(17) 0.0366(5) Uani 1 1 d
C13 C 0.8924(2) -0.03029(17) 0.29210(15) 0.0278(4) Uani 1 1 d
C14 C 0.9951(3) 0.01985(18) 0.22263(17) 0.0316(4) Uani 1 1 d
C15 C 1.0129(3) -0.05890(19) 0.14472(16) 0.0324(4) Uani 1 1 d
C16 C 0.9244(3) -0.18947(18) 0.13339(15) 0.0300(4) Uani 1 1 d
C17 C 0.8157(3) -0.24189(18) 0.19833(17) 0.0349(4) Uani 1 1 d
C18 C 0.7997(3) -0.16236(18) 0.27704(16) 0.0321(4) Uani 1 1 d
C19 C 1.1383(4) -0.3226(3) 0.1077(2) 0.0497(6) Uani 1 1 d
C20 C 0.5171(3) 0.08725(19) 0.24152(17) 0.0346(4) Uani 1 1 d
C21 C 0.5778(3) 0.0814(2) 0.15198(19) 0.0440(5) Uani 1 1 d
C22 C 0.5673(4) 0.1663(3) 0.0816(2) 0.0541(6) Uani 1 1 d
C23 C 0.4963(4) 0.2561(3) 0.0991(2) 0.0551(6) Uani 1 1 d
C24 C 0.4352(3) 0.2603(2) 0.1892(2) 0.0531(7) Uani 1 1 d
C25 C 0.4466(3) 0.1778(2) 0.2613(2) 0.0414(5) Uani 1 1 d
H1N H 0.622(4) 0.150(2) 0.5054(19) 0.036(6) Uiso 1 1 d
H2 H 1.134(3) 0.183(2) 0.4126(18) 0.033(6) Uiso 1 1 d
H7 H 1.288(4) 0.539(2) 0.644(2) 0.047(7) Uiso 1 1 d
H8 H 1.285(3) 0.372(2) 0.5281(19) 0.037(6) Uiso 1 1 d
H9 H 0.604(3) 0.303(2) 0.5932(19) 0.036(6) Uiso 1 1 d
H10 H 0.611(4) 0.469(2) 0.704(2) 0.044(7) Uiso 1 1 d
H11 H 0.889(4) 0.645(3) 0.775(2) 0.052(7) Uiso 1 1 d
H12 H 1.135(4) 0.637(2) 0.736(2) 0.044(7) Uiso 1 1 d
H14 H 1.048(3) 0.107(2) 0.2298(19) 0.038(6) Uiso 1 1 d
H15 H 1.078(3) -0.025(2) 0.1024(19) 0.039(6) Uiso 1 1 d
H17 H 0.755(3) -0.331(2) 0.1895(19) 0.043(6) Uiso 1 1 d
H18 H 0.728(4) -0.200(2) 0.323(2) 0.049(7) Uiso 1 1 d
H19A H 1.102(4) -0.366(3) 0.158(2) 0.054(8) Uiso 1 1 d
H19B H 1.238(4) -0.247(3) 0.135(2) 0.059(8) Uiso 1 1 d
H19C H 1.161(4) -0.368(2) 0.058(2) 0.048(7) Uiso 1 1 d
H21 H 0.632(4) 0.022(3) 0.140(2) 0.055(7) Uiso 1 1 d
H22 H 0.609(5) 0.165(3) 0.026(3) 0.079(10) Uiso 1 1 d
H23 H 0.505(4) 0.326(3) 0.053(2) 0.062(8) Uiso 1 1 d
H24 H 0.389(4) 0.309(3) 0.200(2) 0.056(8) Uiso 1 1 d
H25 H 0.415(3) 0.182(2) 0.322(2) 0.037(6) Uiso 1 1 d

loop_
_atom_site_aniso_label
_atom_site_aniso_U_11
_atom_site_aniso_U_22
_atom_site_aniso_U_33
_atom_site_aniso_U_23
_atom_site_aniso_U_13
_atom_site_aniso_U_12
S1 0.0480(3) 0.0317(3) 0.0307(3) -0.0018(2) 0.0150(2) 0.0201(2)
P1 0.0255(2) 0.0221(2) 0.0333(3) -0.00255(19) 0.0146(2) 0.00561(18)
O1 0.0284(7) 0.0303(7) 0.0411(8) -0.0070(6) 0.0110(6) 0.0055(5)
O2 0.0380(8) 0.0265(6) 0.0502(9) 0.0036(6) 0.0263(7) 0.0102(6)
O3 0.0604(10) 0.0364(8) 0.0567(10) -0.0132(7) 0.0196(8) 0.0146(7)
O4 0.0720(11) 0.0474(9) 0.0298(8) 0.0046(7) 0.0224(8) 0.0321(8)
N1 0.0250(8) 0.0266(8) 0.0336(9) -0.0044(6) 0.0150(7) 0.0060(6)
C1 0.0290(9) 0.0274(9) 0.0308(9) 0.0033(8) 0.0144(8) 0.0119(7)
C2 0.0261(9) 0.0290(9) 0.0307(9) 0.0050(8) 0.0129(7) 0.0110(7)
C3 0.0291(9) 0.0273(9) 0.0264(9) 0.0027(7) 0.0094(7) 0.0096(7)
C4 0.0281(9) 0.0234(8) 0.0236(9) 0.0009(7) 0.0081(7) 0.0065(7)
C5 0.0342(10) 0.0254(9) 0.0231(9) 0.0009(7) 0.0085(7) 0.0102(8)
C6 0.0378(10) 0.0257(9) 0.0249(9) 0.0021(7) 0.0055(8) 0.0089(8)
C7 0.0321(10) 0.0255(9) 0.0346(10) 0.0009(8) 0.0040(8) 0.0035(8)
C8 0.0273(9) 0.0320(10) 0.0321(10) 0.0038(8) 0.0076(8) 0.0075(8)
C9 0.0374(11) 0.0272(9) 0.0306(10) -0.0013(8) 0.0114(8) 0.0100(8)
C10 0.0475(12) 0.0336(10) 0.0368(11) 0.0002(9) 0.0183(9) 0.0173(9)
C11 0.0557(13) 0.0281(10) 0.0313(10) -0.0030(8) 0.0131(9) 0.0169(9)
C12 0.0453(12) 0.0241(9) 0.0310(10) -0.0028(8) 0.0049(9) 0.0068(9)
C13 0.0277(9) 0.0280(9) 0.0301(9) 0.0003(8) 0.0111(8) 0.0118(7)
C14 0.0325(10) 0.0249(9) 0.0385(11) 0.0007(8) 0.0170(8) 0.0082(8)
C15 0.0361(10) 0.0322(10) 0.0324(10) 0.0030(8) 0.0193(9) 0.0111(8)
C16 0.0364(10) 0.0300(9) 0.0290(9) -0.0001(8) 0.0121(8) 0.0177(8)
C17 0.0453(11) 0.0230(9) 0.0395(11) 0.0028(8) 0.0188(9) 0.0124(8)
C18 0.0383(11) 0.0285(9) 0.0356(10) 0.0064(8) 0.0195(9) 0.0134(8)
C19 0.0645(17) 0.0551(15) 0.0482(14) 0.0097(13) 0.0225(13) 0.0399(14)
C20 0.0243(9) 0.0358(10) 0.0370(11) -0.0085(8) 0.0032(8) 0.0092(8)
C21 0.0414(12) 0.0550(13) 0.0391(12) -0.0036(10) 0.0097(10) 0.0249(11)
C22 0.0531(15) 0.0733(18) 0.0383(13) 0.0044(12) 0.0109(11) 0.0286(13)
C23 0.0490(14) 0.0568(15) 0.0517(15) 0.0055(12) -0.0018(12) 0.0215(12)
C24 0.0384(12) 0.0437(13) 0.0693(18) -0.0118(12) -0.0051(12) 0.0228(11)
C25 0.0295(10) 0.0455(12) 0.0442(13) -0.0101(10) 0.0057(9) 0.0139(9)

loop_
_atom_type_symbol
_atom_type_description
_atom_type_scat_dispersion_real
_atom_type_scat_dispersion_imag
_atom_type_scat_source
C C 0.0181 0.0091 'International Tables Vol C Tables 4.2.6.8 and 6.1.1.4'
H H 0.0000 0.0000 'International Tables Vol C Tables 4.2.6.8 and 6.1.1.4'
N N 0.0311 0.0180 'International Tables Vol C Tables 4.2.6.8 and 6.1.1.4'
O O 0.0492 0.0322 'International Tables Vol C Tables 4.2.6.8 and 6.1.1.4'
P P 0.2955 0.4335 'International Tables Vol C Tables 4.2.6.8 and 6.1.1.4'
S S 0.3331 0.5567 'International Tables Vol C Tables 4.2.6.8 and 6.1.1.4'

loop_
_geom_angle_atom_site_label_1
_geom_angle_atom_site_label_2
_geom_angle_atom_site_label_3
_geom_angle
O3 S1 O4 118.91(11)
O3 S1 C19 108.26(13)
O4 S1 C19 108.51(13)
O3 S1 C16 108.98(10)
O4 S1 C16 107.92(9)
C19 S1 C16 103.14(11)
O2 P1 O1 105.42(8)
O2 P1 N1 114.90(8)
O1 P1 N1 106.21(8)
O2 P1 C1 117.65(8)
O1 P1 C1 108.88(8)
N1 P1 C1 103.22(9)
C20 O1 P1 122.17(12)
C4 N1 P1 127.81(14)
C4 N1 H1N 119.7(17)
P1 N1 H1N 111.3(17)
C2 C1 C13 122.03(16)
C2 C1 P1 118.32(14)
C13 C1 P1 119.65(13)
C1 C2 C3 127.47(17)
C1 C2 H2 118.9(13)
C3 C2 H2 113.6(13)
C4 C3 C8 119.29(17)
C4 C3 C2 121.50(17)
C8 C3 C2 119.16(17)
C3 C4 N1 119.80(16)
C3 C4 C5 120.89(17)
N1 C4 C5 119.28(16)
C9 C5 C6 118.47(17)
C9 C5 C4 123.45(17)
C6 C5 C4 118.05(17)
C12 C6 C7 121.55(18)
C12 C6 C5 118.62(19)
C7 C6 C5 119.82(17)
C8 C7 C6 120.53(18)
C8 C7 H7 122.8(17)
C6 C7 H7 116.6(17)
C7 C8 C3 121.34(19)
C7 C8 H8 122.3(14)
C3 C8 H8 116.3(14)
C10 C9 C5 120.93(19)
C10 C9 H9 118.5(15)
C5 C9 H9 120.6(15)
C9 C10 C11 120.6(2)
C9 C10 H10 119.0(15)
C11 C10 H10 120.1(15)
C12 C11 C10 120.02(19)
C12 C11 H11 117.8(17)
C10 C11 H11 122.2(17)
C11 C12 C6 121.35(19)
C11 C12 H12 121.1(17)
C6 C12 H12 117.5(17)
C14 C13 C18 118.43(17)
C14 C13 C1 118.99(17)
C18 C13 C1 122.54(17)
C15 C14 C13 121.04(18)
C15 C14 H14 121.3(15)
C13 C14 H14 117.6(15)
C14 C15 C16 119.49(18)
C14 C15 H15 118.9(15)
C16 C15 H15 121.6(15)
C15 C16 C17 120.84(17)
C15 C16 S1 118.88(15)
C17 C16 S1 120.27(15)
C18 C17 C16 119.37(18)
C18 C17 H17 120.3(15)
C16 C17 H17 120.4(15)
C17 C18 C13 120.75(18)
C17 C18 H18 118.4(15)
C13 C18 H18 120.8(15)
S1 C19 H19A 105.9(19)
S1 C19 H19B 110.4(18)
H19A C19 H19B 114(3)
S1 C19 H19C 104.4(17)
H19A C19 H19C 114(2)
H19B C19 H19C 108(2)
C21 C20 C25 120.6(2)
C21 C20 O1 119.48(19)
C25 C20 O1 119.8(2)
C22 C21 C20 119.5(2)
C22 C21 H21 120.0(17)
C20 C21 H21 120.5(17)
C23 C22 C21 120.9(3)
C23 C22 H22 119(2)
C21 C22 H22 120(2)
C22 C23 C24 118.9(3)
C22 C23 H23 120.0(17)
C24 C23 H23 120.5(16)
C25 C24 C23 121.2(2)
C25 C24 H24 117(2)
C23 C24 H24 122(2)
C24 C25 C20 118.8(2)
C24 C25 H25 123.3(16)
C20 C25 H25 117.8(16)

loop_
_geom_bond_atom_site_label_1
_geom_bond_atom_site_label_2
_geom_bond_distance
S1 O3 1.4346(17)
S1 O4 1.4350(16)
S1 C19 1.762(3)
S1 C16 1.7674(18)
P1 O2 1.4772(14)
P1 O1 1.6037(15)
P1 N1 1.6485(16)
P1 C1 1.7630(18)
O1 C20 1.402(3)
N1 C4 1.386(2)
N1 H1N 0.80(3)
C1 C2 1.348(3)
C1 C13 1.484(2)
C2 C3 1.441(3)
C2 H2 0.97(2)
C3 C4 1.386(3)
C3 C8 1.426(3)
C4 C5 1.429(3)
C5 C9 1.414(3)
C5 C6 1.427(3)
C6 C12 1.417(3)
C6 C7 1.422(3)
C7 C8 1.349(3)
C7 H7 0.89(3)
C8 H8 0.95(3)
C9 C10 1.372(3)
C9 H9 0.91(2)
C10 C11 1.401(3)
C10 H10 0.97(3)
C11 C12 1.362(3)
C11 H11 0.94(3)
C12 H12 0.87(3)
C13 C14 1.399(3)
C13 C18 1.400(3)
C14 C15 1.378(3)
C14 H14 0.92(2)
C15 C16 1.383(3)
C15 H15 0.87(2)
C16 C17 1.389(3)
C17 C18 1.384(3)
C17 H17 0.94(2)
C18 H18 0.95(3)
C19 H19A 0.89(3)
C19 H19B 0.93(3)
C19 H19C 0.90(3)
C20 C21 1.381(3)
C20 C25 1.388(3)
C21 C22 1.379(4)
C21 H21 0.96(3)
C22 C23 1.377(4)
C22 H22 0.88(4)
C23 C24 1.387(4)
C23 H23 1.02(3)
C24 C25 1.376(4)
C24 H24 0.81(3)
C25 H25 0.90(2)

loop_
_geom_hbond_atom_site_label_D
_geom_hbond_atom_site_label_H
_geom_hbond_atom_site_label_A
_geom_hbond_distance_DH
_geom_hbond_distance_HA
_geom_hbond_distance_DA
_geom_hbond_angle_DHA
_geom_hbond_site_symmetry_A
N1 H1N O2 0.80(3) 2.06(3) 2.841(2) 166(2) 2_656

loop_
_geom_torsion_atom_site_label_1
_geom_torsion_atom_site_label_2
_geom_torsion_atom_site_label_3
_geom_torsion_atom_site_label_4
_geom_torsion
O2 P1 O1 C20 176.63(14)
N1 P1 O1 C20 54.28(16)
C1 P1 O1 C20 -56.27(16)
O2 P1 N1 C4 114.49(17)
O1 P1 N1 C4 -129.39(17)
C1 P1 N1 C4 -14.91(19)
O2 P1 C1 C2 -114.35(16)
O1 P1 C1 C2 125.88(16)
N1 P1 C1 C2 13.33(18)
O2 P1 C1 C13 65.04(18)
O1 P1 C1 C13 -54.72(17)
N1 P1 C1 C13 -167.27(15)
C13 C1 C2 C3 174.22(18)
P1 C1 C2 C3 -6.4(3)
C1 C2 C3 C4 -3.5(3)
C1 C2 C3 C8 179.24(19)
C8 C3 C4 N1 -179.39(17)
C2 C3 C4 N1 3.3(3)
C8 C3 C4 C5 2.4(3)
C2 C3 C4 C5 -174.85(17)
P1 N1 C4 C3 7.8(3)
P1 N1 C4 C5 -173.99(14)
C3 C4 C5 C9 175.21(18)
N1 C4 C5 C9 -3.0(3)
C3 C4 C5 C6 -2.8(3)
N1 C4 C5 C6 178.99(17)
C9 C5 C6 C12 2.0(3)
C4 C5 C6 C12 -179.91(18)
C9 C5 C6 C7 -177.15(18)
C4 C5 C6 C7 1.0(3)
C12 C6 C7 C8 -177.83(19)
C5 C6 C7 C8 1.3(3)
C6 C7 C8 C3 -1.7(3)
C4 C3 C8 C7 -0.1(3)
C2 C3 C8 C7 177.22(18)
C6 C5 C9 C10 -0.7(3)
C4 C5 C9 C10 -178.70(19)
C5 C9 C10 C11 -1.0(3)
C9 C10 C11 C12 1.3(3)
C10 C11 C12 C6 0.1(3)
C7 C6 C12 C11 177.4(2)
C5 C6 C12 C11 -1.7(3)
C2 C1 C13 C14 -34.5(3)
P1 C1 C13 C14 146.09(16)
C2 C1 C13 C18 147.7(2)
P1 C1 C13 C18 -31.6(3)
C18 C13 C14 C15 -3.4(3)
C1 C13 C14 C15 178.74(19)
C13 C14 C15 C16 1.5(3)
C14 C15 C16 C17 1.1(3)
C14 C15 C16 S1 -177.90(16)
O3 S1 C16 C15 -154.43(17)
O4 S1 C16 C15 -24.0(2)
C19 S1 C16 C15 90.7(2)
O3 S1 C16 C17 26.6(2)
O4 S1 C16 C17 157.02(18)
C19 S1 C16 C17 -88.3(2)
C15 C16 C17 C18 -1.6(3)
S1 C16 C17 C18 177.31(16)
C16 C17 C18 C13 -0.4(3)
C14 C13 C18 C17 2.8(3)
C1 C13 C18 C17 -179.42(19)
P1 O1 C20 C21 94.4(2)
P1 O1 C20 C25 -89.1(2)
C25 C20 C21 C22 -0.2(3)
O1 C20 C21 C22 176.2(2)
C20 C21 C22 C23 -0.4(4)
C21 C22 C23 C24 0.1(4)
C22 C23 C24 C25 0.9(4)
C23 C24 C25 C20 -1.5(3)
C21 C20 C25 C24 1.1(3)
O1 C20 C25 C24 -175.28(18)
